data_4101288
loop_
_publ_author_name
'Feng, Yuee'
'Lail, Marty'
'Foley, Nicholas A'
'Gunnoe, T Brent'
'Barakat, Khaldoon A'
'Cundari, Thomas R'
'Petersen, Jeffrey L'

_publ_section_title
;
 Hydrogen-deuterium exchange between TpRu(PMe3)(L)X (L = PMe3 and X =
 OH, OPh, Me, Ph, or NHPh; L = NCMe and X = Ph) and deuterated arene
 solvents: evidence for metal-mediated processes.
;
_journal_issue 24
_journal_name_full 'Journal of the American Chemical Society'
_journal_page_first 7982
_journal_page_last 7994
_journal_paper_doi 10.1021/ja0615775
_journal_volume 128
_journal_year 2006
_chemical_formula_sum 'C21 H33 B N6 O P2 Ru'
_chemical_formula_weight 559.35
_chemical_name_systematic
; 
 ? 
;
_space_group_IT_number 62
_symmetry_cell_setting orthorhombic
_symmetry_space_group_name_Hall '-P 2ac 2n'
_symmetry_space_group_name_H-M 'P n m a'
_atom_sites_solution_hydrogens geom
_atom_sites_solution_primary direct
_atom_sites_solution_secondary difmap
_audit_creation_method SHELXL-97
_cell_angle_alpha 90.00
_cell_angle_beta 90.00
_cell_angle_gamma 90.00
_cell_formula_units_Z 4
_cell_length_a 16.0881(15)
_cell_length_b 12.9815(12)
_cell_length_c 12.2632(11)
_cell_measurement_temperature 295(2)
_cell_volume 2561.1(4)
_computing_structure_refinement 'SHELXL-97 (Sheldrick, 1997)'
_computing_structure_solution 'SHELXS-97 (Sheldrick, 1990)'
_diffrn_ambient_temperature 295(2)
_diffrn_measured_fraction_theta_full 0.996
_diffrn_measured_fraction_theta_max 0.996
_diffrn_radiation_monochromator graphite
_diffrn_radiation_source 'fine-focus sealed tube'
_diffrn_radiation_type MoK\a
_diffrn_radiation_wavelength 0.71073
_diffrn_reflns_av_R_equivalents 0.0379
_diffrn_reflns_av_sigmaI/netI 0.0272
_diffrn_reflns_limit_h_max 20
_diffrn_reflns_limit_h_min -20
_diffrn_reflns_limit_k_max 16
_diffrn_reflns_limit_k_min -16
_diffrn_reflns_limit_l_max 15
_diffrn_reflns_limit_l_min -15
_diffrn_reflns_number 17304
_diffrn_reflns_theta_full 27.50
_diffrn_reflns_theta_max 27.50
_diffrn_reflns_theta_min 2.09
_exptl_absorpt_coefficient_mu 0.762
_exptl_absorpt_correction_type empirical
_exptl_absorpt_process_details SADABS
_exptl_crystal_density_diffrn 1.451
_exptl_crystal_density_method 'not measured'
_exptl_crystal_F_000 1152
_exptl_crystal_size_max 0.40
_exptl_crystal_size_mid 0.40
_exptl_crystal_size_min 0.18
_refine_diff_density_max 0.430
_refine_diff_density_min -0.224
_refine_diff_density_rms 0.063
_refine_ls_extinction_method none
_refine_ls_goodness_of_fit_ref 1.064
_refine_ls_hydrogen_treatment riding
_refine_ls_matrix_type full
_refine_ls_number_parameters 169
_refine_ls_number_reflns 3054
_refine_ls_number_restraints 0
_refine_ls_restrained_S_all 1.064
_refine_ls_R_factor_all 0.0325
_refine_ls_R_factor_gt 0.0246
_refine_ls_shift/su_max 0.023
_refine_ls_shift/su_mean 0.000
_refine_ls_structure_factor_coef Fsqd
_refine_ls_weighting_details 'calc w=1/[\s^2^(Fo^2^)+(0.0278P)^2^+1.2325P] where P=(Fo^2^+2Fc^2^)/3'
_refine_ls_weighting_scheme calc
_refine_ls_wR_factor_gt 0.0622
_refine_ls_wR_factor_ref 0.0674
_reflns_number_gt 2606
_reflns_number_total 3054
_reflns_threshold_expression >2sigma(I)
_cod_data_source_file ja0615775si20060307_085253.cif
_cod_data_source_block compound_5
_cod_original_sg_symbol_H-M Pnma
_cod_database_code 4101288

loop_
_symmetry_equiv_pos_as_xyz
'x, y, z'
'-x+1/2, -y, z+1/2'
'-x, y+1/2, -z'
'x+1/2, -y+1/2, -z+1/2'
'-x, -y, -z'
'x-1/2, y, -z-1/2'
'x, -y-1/2, z'
'-x-1/2, y-1/2, z-1/2'

loop_
_atom_site_label
_atom_site_type_symbol
_atom_site_fract_x
_atom_site_fract_y
_atom_site_fract_z
_atom_site_U_iso_or_equiv
_atom_site_adp_type
_atom_site_occupancy
_atom_site_symmetry_multiplicity
_atom_site_calc_flag
_atom_site_refinement_flags
Ru1 Ru 0.346610(12) 0.2500 0.627240(16) 0.03214(8) Uani 1 2 d S
P1 P 0.28289(4) 0.11054(5) 0.54746(4) 0.04680(14) Uani 1 1 d .
O1 O 0.45069(12) 0.2500 0.52364(15) 0.0469(5) Uani 1 2 d S
N1 N 0.25660(14) 0.2500 0.74775(17) 0.0372(5) Uani 1 2 d S
N2 N 0.28054(15) 0.2500 0.85393(17) 0.0396(5) Uani 1 2 d S
N3 N 0.41675(10) 0.14304(13) 0.72373(13) 0.0401(4) Uani 1 1 d .
N4 N 0.41544(10) 0.15512(14) 0.83415(14) 0.0433(4) Uani 1 1 d .
C1 C 0.17320(18) 0.2500 0.7491(2) 0.0461(7) Uani 1 2 d S
H1 H 0.1398 0.2500 0.6872 0.055 Uiso 1 2 calc SR
C2 C 0.14340(18) 0.2500 0.8552(3) 0.0479(7) Uani 1 2 d S
H2 H 0.0882 0.2500 0.8779 0.057 Uiso 1 2 calc SR
C3 C 0.21263(19) 0.2500 0.9186(2) 0.0465(7) Uani 1 2 d S
H3 H 0.2132 0.2500 0.9944 0.056 Uiso 1 2 calc SR
C4 C 0.47036(14) 0.06806(18) 0.7038(2) 0.0548(6) Uani 1 1 d .
H4 H 0.4836 0.0435 0.6347 0.066 Uiso 1 1 calc R
C5 C 0.50410(16) 0.0312(2) 0.8005(3) 0.0687(8) Uani 1 1 d .
H5 H 0.5430 -0.0213 0.8087 0.082 Uiso 1 1 calc R
C6 C 0.46853(14) 0.0876(2) 0.8797(2) 0.0584(6) Uani 1 1 d .
H6 H 0.4789 0.0810 0.9539 0.070 Uiso 1 1 calc R
C7 C 0.45913(18) 0.2500 0.4182(2) 0.0433(6) Uani 1 2 d S
C8 C 0.3943(2) 0.2500 0.3420(3) 0.0518(8) Uani 1 2 d S
H8 H 0.3396 0.2500 0.3667 0.062 Uiso 1 2 calc SR
C9 C 0.4095(2) 0.2500 0.2299(3) 0.0603(9) Uani 1 2 d S
H9 H 0.3648 0.2500 0.1817 0.072 Uiso 1 2 calc SR
C10 C 0.4888(2) 0.2500 0.1892(3) 0.0593(9) Uani 1 2 d S
H10 H 0.4988 0.2500 0.1145 0.071 Uiso 1 2 calc SR
C11 C 0.5532(3) 0.2500 0.2632(3) 0.0773(12) Uani 1 2 d S
H11 H 0.6076 0.2500 0.2376 0.093 Uiso 1 2 calc SR
C12 C 0.5395(2) 0.2500 0.3737(3) 0.0652(10) Uani 1 2 d S
H12 H 0.5849 0.2500 0.4206 0.078 Uiso 1 2 calc SR
C13 C 0.19000(18) 0.1178(3) 0.4621(3) 0.0826(9) Uani 1 1 d .
H13A H 0.1729 0.0495 0.4421 0.124 Uiso 1 1 calc R
H13B H 0.2022 0.1567 0.3974 0.124 Uiso 1 1 calc R
H13C H 0.1461 0.1510 0.5019 0.124 Uiso 1 1 calc R
C14 C 0.34856(18) 0.0274(2) 0.4634(2) 0.0741(8) Uani 1 1 d .
H14A H 0.3926 -0.0006 0.5073 0.111 Uiso 1 1 calc R
H14B H 0.3719 0.0668 0.4047 0.111 Uiso 1 1 calc R
H14C H 0.3157 -0.0279 0.4342 0.111 Uiso 1 1 calc R
C15 C 0.24738(19) 0.0176(2) 0.6498(2) 0.0720(8) Uani 1 1 d .
H15A H 0.2249 -0.0419 0.6139 0.108 Uiso 1 1 calc R
H15B H 0.2052 0.0487 0.6943 0.108 Uiso 1 1 calc R
H15C H 0.2934 -0.0027 0.6947 0.108 Uiso 1 1 calc R
B1 B 0.3731(2) 0.2500 0.8838(3) 0.0460(8) Uani 1 2 d S
H1A H 0.3799 0.2500 0.9632 0.055 Uiso 1 2 calc SR

loop_
_atom_site_aniso_label
_atom_site_aniso_U_11
_atom_site_aniso_U_22
_atom_site_aniso_U_33
_atom_site_aniso_U_23
_atom_site_aniso_U_13
_atom_site_aniso_U_12
Ru1 0.02643(11) 0.04241(13) 0.02759(11) 0.000 0.00036(8) 0.000
P1 0.0426(3) 0.0556(3) 0.0421(3) -0.0088(2) -0.0001(2) -0.0095(2)
O1 0.0303(10) 0.0782(15) 0.0322(10) 0.000 0.0017(8) 0.000
N1 0.0308(11) 0.0471(13) 0.0338(11) 0.000 0.0020(9) 0.000
N2 0.0377(12) 0.0509(14) 0.0303(11) 0.000 0.0028(9) 0.000
N3 0.0334(8) 0.0449(9) 0.0420(9) 0.0000(7) -0.0004(7) 0.0029(7)
N4 0.0378(9) 0.0528(10) 0.0392(9) 0.0105(7) -0.0026(7) 0.0041(8)
C1 0.0320(14) 0.0624(19) 0.0440(16) 0.000 0.0022(12) 0.000
C2 0.0361(15) 0.0565(18) 0.0510(18) 0.000 0.0131(13) 0.000
C3 0.0464(17) 0.0557(17) 0.0374(14) 0.000 0.0123(13) 0.000
C4 0.0425(12) 0.0517(12) 0.0702(15) -0.0052(11) 0.0028(11) 0.0098(10)
C5 0.0469(13) 0.0565(15) 0.103(2) 0.0193(14) -0.0070(14) 0.0150(11)
C6 0.0441(12) 0.0658(15) 0.0652(15) 0.0283(12) -0.0076(11) 0.0022(11)
C7 0.0395(15) 0.0542(17) 0.0361(14) 0.000 0.0038(12) 0.000
C8 0.0447(17) 0.070(2) 0.0405(15) 0.000 -0.0011(13) 0.000
C9 0.076(3) 0.066(2) 0.0391(17) 0.000 -0.0078(17) 0.000
C10 0.075(2) 0.069(2) 0.0338(16) 0.000 0.0074(16) 0.000
C11 0.060(2) 0.124(4) 0.047(2) 0.000 0.0219(18) 0.000
C12 0.0416(17) 0.111(3) 0.0426(17) 0.000 0.0048(14) 0.000
C13 0.0663(17) 0.101(2) 0.080(2) -0.0107(17) -0.0280(15) -0.0241(17)
C14 0.088(2) 0.0621(16) 0.0723(17) -0.0279(14) 0.0158(15) -0.0087(14)
C15 0.0818(19) 0.0618(16) 0.0725(17) 0.0008(13) 0.0095(15) -0.0232(15)
B1 0.0442(17) 0.066(2) 0.0281(15) 0.000 -0.0023(13) 0.000

loop_
_atom_type_symbol
_atom_type_description
_atom_type_scat_dispersion_real
_atom_type_scat_dispersion_imag
_atom_type_scat_source
C C 0.0033 0.0016 'International Tables Vol C Tables 4.2.6.8 and 6.1.1.4'
H H 0.0000 0.0000 'International Tables Vol C Tables 4.2.6.8 and 6.1.1.4'
B B 0.0013 0.0007 'International Tables Vol C Tables 4.2.6.8 and 6.1.1.4'
N N 0.0061 0.0033 'International Tables Vol C Tables 4.2.6.8 and 6.1.1.4'
O O 0.0106 0.0060 'International Tables Vol C Tables 4.2.6.8 and 6.1.1.4'
P P 0.1023 0.0942 'International Tables Vol C Tables 4.2.6.8 and 6.1.1.4'
Ru Ru -1.2594 0.8363 'International Tables Vol C Tables 4.2.6.8 and 6.1.1.4'

loop_
_geom_angle_atom_site_label_1
_geom_angle_atom_site_label_2
_geom_angle_atom_site_label_3
_geom_angle
_geom_angle_site_symmetry_1
_geom_angle_site_symmetry_3
N1 Ru1 O1 171.60(8) . .
N1 Ru1 N3 88.52(6) . 7_565
O1 Ru1 N3 85.09(6) . 7_565
N1 Ru1 N3 88.52(6) . .
O1 Ru1 N3 85.09(6) . .
N3 Ru1 N3 80.67(9) 7_565 .
N1 Ru1 P1 89.54(4) . .
O1 Ru1 P1 95.62(4) . .
N3 Ru1 P1 168.24(5) 7_565 .
N3 Ru1 P1 87.69(5) . .
N1 Ru1 P1 89.54(4) . 7_565
O1 Ru1 P1 95.62(4) . 7_565
N3 Ru1 P1 87.69(5) 7_565 7_565
N3 Ru1 P1 168.24(5) . 7_565
P1 Ru1 P1 103.89(3) . 7_565
C13 P1 C14 100.38(14) . .
C13 P1 C15 99.86(14) . .
C14 P1 C15 100.21(15) . .
C13 P1 Ru1 124.61(11) . .
C14 P1 Ru1 116.56(9) . .
C15 P1 Ru1 111.48(9) . .
C7 O1 Ru1 133.19(19) . .
C1 N1 N2 105.8(2) . .
C1 N1 Ru1 135.14(19) . .
N2 N1 Ru1 119.11(17) . .
C3 N2 N1 109.5(2) . .
C3 N2 B1 130.2(2) . .
N1 N2 B1 120.3(2) . .
C4 N3 N4 106.17(17) . .
C4 N3 Ru1 135.80(16) . .
N4 N3 Ru1 117.73(12) . .
C6 N4 N3 109.10(19) . .
C6 N4 B1 129.8(2) . .
N3 N4 B1 119.59(17) . .
N1 C1 C2 111.0(3) . .
C3 C2 C1 104.7(3) . .
N2 C3 C2 109.1(3) . .
N3 C4 C5 110.5(2) . .
C6 C5 C4 105.2(2) . .
C5 C6 N4 109.0(2) . .
O1 C7 C8 125.9(3) . .
O1 C7 C12 118.9(3) . .
C8 C7 C12 115.2(3) . .
C9 C8 C7 121.7(3) . .
C10 C9 C8 121.5(3) . .
C9 C10 C11 117.4(3) . .
C12 C11 C10 122.0(4) . .
C11 C12 C7 122.2(3) . .
N4 B1 N4 106.9(2) . 7_565
N4 B1 N2 109.66(17) . .
N4 B1 N2 109.66(17) 7_565 .

loop_
_geom_bond_atom_site_label_1
_geom_bond_atom_site_label_2
_geom_bond_distance
_geom_bond_site_symmetry_2
Ru1 N1 2.069(2) .
Ru1 O1 2.1019(19) .
Ru1 N3 2.1451(16) 7_565
Ru1 N3 2.1451(16) .
Ru1 P1 2.2991(6) .
Ru1 P1 2.2991(6) 7_565
P1 C13 1.827(3) .
P1 C14 1.829(3) .
P1 C15 1.832(3) .
O1 C7 1.300(3) .
N1 C1 1.342(4) .
N1 N2 1.358(3) .
N2 C3 1.350(4) .
N2 B1 1.534(4) .
N3 C4 1.323(3) .
N3 N4 1.363(2) .
N4 C6 1.345(3) .
N4 B1 1.533(3) .
C1 C2 1.386(4) .
C2 C3 1.358(4) .
C4 C5 1.390(4) .
C5 C6 1.344(4) .
C7 C8 1.401(4) .
C7 C12 1.403(4) .
C8 C9 1.397(4) .
C9 C10 1.370(5) .
C10 C11 1.378(5) .
C11 C12 1.373(4) .
B1 N4 1.533(3) 7_565
